data_4065833
loop_
_publ_author_name
'Drouin, Fr\'ed\'eric'
'Oguadinma, Paul O.'
'Whitehorne, Todd J. J.'
'Prud&#x2019;homme, Robert E.'
'Schaper, Frank'

_publ_section_title
;
 Lactide Polymerization with Chiral \b-Diketiminate Zinc Complexes
;
_journal_issue 9
_journal_name_full Organometallics
_journal_page_first 2139
_journal_paper_doi 10.1021/om100154w
_journal_volume 29
_journal_year 2010
_chemical_compound_source 'Synthesized by the authors. See text'
_chemical_formula_moiety 'C25 H39 N3 Si2 Zn'
_chemical_formula_sum 'C25 H39 N3 Si2 Zn'
_chemical_formula_weight 503.14
_chemical_name_systematic
; 
 ? 
;
_space_group_IT_number 2
_symmetry_cell_setting triclinic
_symmetry_space_group_name_Hall '-P 1'
_symmetry_space_group_name_H-M 'P -1'
_atom_sites_solution_hydrogens geom
_atom_sites_solution_primary direct
_atom_sites_solution_secondary difmap
_audit_creation_method SHELXL-97
_cell_angle_alpha 90.658(1)
_cell_angle_beta 98.133(1)
_cell_angle_gamma 102.576(1)
_cell_formula_units_Z 2
_cell_length_a 8.1588(2)
_cell_length_b 11.0074(2)
_cell_length_c 15.8174(3)
_cell_measurement_reflns_used 7643
_cell_measurement_temperature 150
_cell_measurement_theta_max 63.04
_cell_measurement_theta_min 2.82
_cell_volume 1371.18(5)
_computing_cell_refinement 'SAINT V7.34A (Bruker AXS, 2006b)'
_computing_data_collection 'APEX2 v2.1-0 (Bruker AXS, 2006a)'
_computing_data_reduction 'SAINT V7.34A (Bruker AXS, 2006b)'
_computing_molecular_graphics 'SHELXTL v6.12 (Bruker AXS, 2001)'
_computing_publication_material 'UdMX (Maris, 2004)'
_computing_structure_refinement 'SHELXL97 (Sheldrick, 2008)'
_computing_structure_solution 'SHELXS97 (Sheldrick, 2008)'
_diffrn_ambient_temperature 150
_diffrn_detector_area_resol_mean 5.5
_diffrn_measured_fraction_theta_full 0.967
_diffrn_measured_fraction_theta_max 0.967
_diffrn_measurement_device_type 'Bruker Smart 6000'
_diffrn_measurement_method \w
_diffrn_radiation_monochromator 'Montel 200 optics'
_diffrn_radiation_source 'Rotating Anode'
_diffrn_radiation_type CuK\a
_diffrn_radiation_wavelength 1.54178
_diffrn_reflns_av_R_equivalents 0.038
_diffrn_reflns_av_sigmaI/netI 0.0352
_diffrn_reflns_limit_h_max 9
_diffrn_reflns_limit_h_min -9
_diffrn_reflns_limit_k_max 12
_diffrn_reflns_limit_k_min -12
_diffrn_reflns_limit_l_max 18
_diffrn_reflns_limit_l_min -18
_diffrn_reflns_number 18435
_diffrn_reflns_theta_full 63.48
_diffrn_reflns_theta_max 63.48
_diffrn_reflns_theta_min 2.82
_exptl_absorpt_coefficient_mu 2.191
_exptl_absorpt_correction_T_max 0.8768
_exptl_absorpt_correction_T_min 0.7226
_exptl_absorpt_correction_type multi-scan
_exptl_absorpt_process_details 'Sadabs (Sheldrick, 1996)'
_exptl_crystal_colour Colorless
_exptl_crystal_density_diffrn 1.219
_exptl_crystal_density_method 'not measured'
_exptl_crystal_description chunk
_exptl_crystal_F_000 536
_exptl_crystal_size_max 0.08
_exptl_crystal_size_mid 0.08
_exptl_crystal_size_min 0.06
_refine_diff_density_max 0.264
_refine_diff_density_min -0.319
_refine_diff_density_rms 0.050
_refine_ls_extinction_method none
_refine_ls_goodness_of_fit_ref 0.972
_refine_ls_hydrogen_treatment constr
_refine_ls_matrix_type full
_refine_ls_number_parameters 288
_refine_ls_number_reflns 4362
_refine_ls_number_restraints 0
_refine_ls_restrained_S_all 0.972
_refine_ls_R_factor_all 0.0415
_refine_ls_R_factor_gt 0.0317
_refine_ls_shift/su_max 0.001
_refine_ls_shift/su_mean 0.000
_refine_ls_structure_factor_coef Fsqd
_refine_ls_weighting_details 'calc w=1/[\s^2^(Fo^2^)+(0.0513P)^2^] where P=(Fo^2^+2Fc^2^)/3'
_refine_ls_weighting_scheme calc
_refine_ls_wR_factor_gt 0.0786
_refine_ls_wR_factor_ref 0.0815
_reflns_number_gt 3496
_reflns_number_total 4362
_reflns_threshold_expression I>2\s(I)
_cod_data_source_file om100154w_si_001.cif
_cod_data_source_block paul26
_cod_depositor_comments
;
The following automatic conversions were performed:

'_symmetry_cell_setting' value 'Triclinic' changed to 'triclinic'
according to /home/saulius/struct/CIF-dictionaries/cif_core.dic
dictionary named 'cif_core.dic' version 2.4.1 from
2010-06-29.

'_geom_bond_publ_flag' value 'Y' changed to 'y'
according to /home/saulius/struct/CIF-dictionaries/cif_core.dic
dictionary named 'cif_core.dic' version 2.4.1 from 2010-06-29 (33
times).

'_geom_angle_publ_flag' value 'Y' changed to 'y' according
to /home/saulius/struct/CIF-dictionaries/cif_core.dic dictionary
named 'cif_core.dic' version 2.4.1 from 2010-06-29 (49
times).

'_geom_torsion_publ_flag' value 'Y' changed to 'y' according
to /home/saulius/struct/CIF-dictionaries/cif_core.dic dictionary
named 'cif_core.dic' version 2.4.1 from 2010-06-29 (60 times).

Automatic conversion script
Id: cif_fix_values 1715 2011-07-08 13:25:40Z adriana 
;
_cod_original_sg_symbol_H-M P-1
_cod_database_code 4065833

loop_
_symmetry_equiv_pos_as_xyz
'x, y, z'
'-x, -y, -z'

loop_
_atom_site_label
_atom_site_type_symbol
_atom_site_fract_x
_atom_site_fract_y
_atom_site_fract_z
_atom_site_U_iso_or_equiv
_atom_site_adp_type
_atom_site_occupancy
_atom_site_symmetry_multiplicity
_atom_site_calc_flag
_atom_site_refinement_flags
Zn1 Zn 0.03911(3) 0.63693(2) 0.255510(17) 0.02822(11) Uani 1 1 d .
Si1 Si 0.13886(8) 0.89357(5) 0.17829(4) 0.03057(16) Uani 1 1 d .
Si2 Si -0.04923(8) 0.86489(5) 0.33340(4) 0.03236(16) Uani 1 1 d .
N1 N 0.2094(2) 0.54677(15) 0.30128(11) 0.0270(4) Uani 1 1 d .
N2 N -0.1432(2) 0.49769(15) 0.20968(10) 0.0268(4) Uani 1 1 d .
N3 N 0.0466(2) 0.80979(15) 0.25654(11) 0.0294(4) Uani 1 1 d .
C1 C 0.3144(3) 0.3548(2) 0.32996(15) 0.0401(6) Uani 1 1 d .
H1A H 0.3498 0.3780 0.3909 0.060 Uiso 1 1 calc R
H1B H 0.4124 0.3777 0.2994 0.060 Uiso 1 1 calc R
H1C H 0.2684 0.2647 0.3228 0.060 Uiso 1 1 calc R
C2 C 0.1792(3) 0.42271(19) 0.29407(13) 0.0285(5) Uani 1 1 d .
C3 C 0.0263(3) 0.34872(19) 0.25186(13) 0.0292(5) Uani 1 1 d .
H3A H 0.0231 0.2619 0.2496 0.035 Uiso 1 1 calc R
C4 C -0.1226(3) 0.38124(19) 0.21239(13) 0.0279(5) Uani 1 1 d .
C5 C -0.2637(3) 0.2739(2) 0.17220(15) 0.0391(6) Uani 1 1 d .
H5A H -0.2933 0.2876 0.1114 0.059 Uiso 1 1 calc R
H5B H -0.3637 0.2690 0.2009 0.059 Uiso 1 1 calc R
H5C H -0.2251 0.1957 0.1784 0.059 Uiso 1 1 calc R
C6 C 0.3471(3) 0.6642(2) 0.43678(13) 0.0297(5) Uani 1 1 d .
C7 C 0.2522(3) 0.5871(2) 0.48979(14) 0.0350(6) Uani 1 1 d .
H7A H 0.2020 0.5030 0.4717 0.042 Uiso 1 1 calc R
C8 C 0.2303(3) 0.6320(2) 0.56865(14) 0.0391(6) Uani 1 1 d .
H8A H 0.1650 0.5785 0.6042 0.047 Uiso 1 1 calc R
C9 C 0.3026(3) 0.7538(2) 0.59582(15) 0.0434(6) Uani 1 1 d .
H9A H 0.2854 0.7848 0.6494 0.052 Uiso 1 1 calc R
C10 C 0.3998(3) 0.8299(2) 0.54468(16) 0.0498(7) Uani 1 1 d .
H10A H 0.4521 0.9133 0.5636 0.060 Uiso 1 1 calc R
C11 C 0.4215(3) 0.7854(2) 0.46587(15) 0.0414(6) Uani 1 1 d .
H11A H 0.4886 0.8390 0.4311 0.050 Uiso 1 1 calc R
C12 C 0.3695(3) 0.6192(2) 0.34912(14) 0.0324(5) Uani 1 1 d .
H12A H 0.4135 0.6920 0.3161 0.039 Uiso 1 1 calc R
H12B H 0.4545 0.5668 0.3556 0.039 Uiso 1 1 calc R
C13 C -0.2917(3) 0.5819(2) 0.08236(14) 0.0295(5) Uani 1 1 d .
C14 C -0.3531(3) 0.6874(2) 0.06283(15) 0.0363(6) Uani 1 1 d .
H14A H -0.4029 0.7247 0.1042 0.044 Uiso 1 1 calc R
C15 C -0.3432(3) 0.7398(2) -0.01629(15) 0.0427(6) Uani 1 1 d .
H15A H -0.3843 0.8131 -0.0283 0.051 Uiso 1 1 calc R
C16 C -0.2741(3) 0.6859(2) -0.07688(16) 0.0419(6) Uani 1 1 d .
H16A H -0.2680 0.7214 -0.1311 0.050 Uiso 1 1 calc R
C17 C -0.2136(3) 0.5803(2) -0.05937(15) 0.0403(6) Uani 1 1 d .
H17A H -0.1665 0.5427 -0.1017 0.048 Uiso 1 1 calc R
C18 C -0.2212(3) 0.5284(2) 0.01990(15) 0.0373(6) Uani 1 1 d .
H18A H -0.1780 0.4560 0.0318 0.045 Uiso 1 1 calc R
C19 C -0.3040(3) 0.5256(2) 0.16895(14) 0.0335(5) Uani 1 1 d .
H19A H -0.3389 0.5842 0.2071 0.040 Uiso 1 1 calc R
H19B H -0.3933 0.4477 0.1620 0.040 Uiso 1 1 calc R
C20 C 0.1830(4) 0.7839(2) 0.09713(18) 0.0574(8) Uani 1 1 d .
H20A H 0.0758 0.7302 0.0701 0.086 Uiso 1 1 calc R
H20B H 0.2565 0.7323 0.1254 0.086 Uiso 1 1 calc R
H20C H 0.2397 0.8318 0.0535 0.086 Uiso 1 1 calc R
C21 C 0.0028(3) 0.9930(2) 0.12234(15) 0.0422(6) Uani 1 1 d .
H21A H -0.0111 1.0567 0.1628 0.063 Uiso 1 1 calc R
H21B H -0.1086 0.9410 0.0995 0.063 Uiso 1 1 calc R
H21C H 0.0569 1.0333 0.0753 0.063 Uiso 1 1 calc R
C22 C 0.3458(3) 1.0025(2) 0.22020(16) 0.0461(6) Uani 1 1 d .
H22A H 0.3245 1.0722 0.2529 0.069 Uiso 1 1 calc R
H22B H 0.4041 1.0344 0.1722 0.069 Uiso 1 1 calc R
H22C H 0.4171 0.9579 0.2574 0.069 Uiso 1 1 calc R
C23 C -0.2512(3) 0.9103(3) 0.28876(17) 0.0594(8) Uani 1 1 d .
H23A H -0.2277 0.9747 0.2471 0.089 Uiso 1 1 calc R
H23B H -0.2995 0.9428 0.3352 0.089 Uiso 1 1 calc R
H23C H -0.3323 0.8372 0.2606 0.089 Uiso 1 1 calc R
C24 C 0.0902(4) 1.0050(2) 0.39374(18) 0.0668(9) Uani 1 1 d .
H24A H 0.1276 1.0687 0.3535 0.100 Uiso 1 1 calc R
H24B H 0.1895 0.9818 0.4262 0.100 Uiso 1 1 calc R
H24C H 0.0268 1.0383 0.4332 0.100 Uiso 1 1 calc R
C25 C -0.1107(3) 0.7391(2) 0.40917(15) 0.0396(6) Uani 1 1 d .
H25A H -0.1851 0.6661 0.3773 0.059 Uiso 1 1 calc R
H25B H -0.1707 0.7695 0.4516 0.059 Uiso 1 1 calc R
H25C H -0.0084 0.7160 0.4383 0.059 Uiso 1 1 calc R

loop_
_atom_site_aniso_label
_atom_site_aniso_U_11
_atom_site_aniso_U_22
_atom_site_aniso_U_33
_atom_site_aniso_U_23
_atom_site_aniso_U_13
_atom_site_aniso_U_12
Zn1 0.03346(18) 0.01854(16) 0.03323(19) 0.00178(12) 0.00722(13) 0.00547(13)
Si1 0.0338(3) 0.0212(3) 0.0363(4) 0.0005(3) 0.0094(3) 0.0025(3)
Si2 0.0408(4) 0.0214(3) 0.0381(4) 0.0040(3) 0.0129(3) 0.0092(3)
N1 0.0306(10) 0.0214(9) 0.0278(10) -0.0008(8) 0.0053(8) 0.0022(8)
N2 0.0295(10) 0.0247(10) 0.0264(10) 0.0032(8) 0.0042(8) 0.0065(8)
N3 0.0334(10) 0.0185(9) 0.0373(11) 0.0019(8) 0.0087(8) 0.0062(8)
C1 0.0421(14) 0.0312(13) 0.0478(15) 0.0037(11) 0.0000(12) 0.0139(12)
C2 0.0330(12) 0.0255(12) 0.0277(12) 0.0025(10) 0.0071(10) 0.0064(10)
C3 0.0375(13) 0.0168(11) 0.0319(13) 0.0010(9) 0.0035(10) 0.0042(10)
C4 0.0355(13) 0.0245(12) 0.0228(12) 0.0014(9) 0.0062(10) 0.0032(10)
C5 0.0441(14) 0.0266(12) 0.0393(14) -0.0020(11) -0.0025(11) -0.0024(11)
C6 0.0272(12) 0.0280(12) 0.0319(13) 0.0004(10) -0.0003(10) 0.0050(10)
C7 0.0371(13) 0.0277(12) 0.0365(14) 0.0003(11) 0.0023(11) 0.0013(11)
C8 0.0451(15) 0.0393(14) 0.0326(14) 0.0071(11) 0.0063(11) 0.0082(12)
C9 0.0527(16) 0.0446(15) 0.0326(14) -0.0045(12) 0.0026(12) 0.0131(13)
C10 0.0629(17) 0.0319(14) 0.0485(17) -0.0109(12) 0.0099(14) -0.0031(13)
C11 0.0477(15) 0.0291(13) 0.0440(15) 0.0001(11) 0.0138(12) -0.0034(12)
C12 0.0292(12) 0.0293(12) 0.0368(13) 0.0007(10) 0.0061(10) 0.0020(10)
C13 0.0254(11) 0.0262(12) 0.0337(13) 0.0027(10) -0.0010(10) 0.0022(10)
C14 0.0348(13) 0.0354(14) 0.0385(14) -0.0015(11) -0.0007(11) 0.0115(12)
C15 0.0461(15) 0.0332(14) 0.0460(16) 0.0064(12) -0.0066(12) 0.0113(12)
C16 0.0437(15) 0.0394(14) 0.0359(15) 0.0097(12) -0.0040(12) 0.0004(12)
C17 0.0440(15) 0.0403(14) 0.0347(14) 0.0007(11) 0.0075(11) 0.0042(12)
C18 0.0427(14) 0.0318(13) 0.0398(14) 0.0064(11) 0.0085(11) 0.0115(11)
C19 0.0316(12) 0.0337(13) 0.0362(13) 0.0044(10) 0.0059(10) 0.0087(11)
C20 0.0713(19) 0.0370(15) 0.0672(19) -0.0057(14) 0.0389(16) 0.0015(14)
C21 0.0466(15) 0.0384(14) 0.0373(14) 0.0091(12) 0.0039(12) 0.0008(12)
C22 0.0367(14) 0.0390(14) 0.0584(17) 0.0071(13) 0.0061(12) -0.0002(12)
C23 0.0687(19) 0.0652(19) 0.0637(19) 0.0264(15) 0.0370(16) 0.0384(16)
C24 0.094(2) 0.0421(16) 0.0614(19) -0.0146(14) 0.0380(18) -0.0079(16)
C25 0.0466(14) 0.0324(13) 0.0434(15) 0.0074(11) 0.0141(12) 0.0116(12)

loop_
_atom_type_symbol
_atom_type_description
_atom_type_scat_dispersion_real
_atom_type_scat_dispersion_imag
_atom_type_scat_source
C C 0.0181 0.0091 'International Tables Vol C Tables 4.2.6.8 and 6.1.1.4'
H H 0.0000 0.0000 'International Tables Vol C Tables 4.2.6.8 and 6.1.1.4'
N N 0.0311 0.0180 'International Tables Vol C Tables 4.2.6.8 and 6.1.1.4'
Si Si 0.2541 0.3302 'International Tables Vol C Tables 4.2.6.8 and 6.1.1.4'
Zn Zn -1.5491 0.6778 'International Tables Vol C Tables 4.2.6.8 and 6.1.1.4'

loop_
_geom_angle_atom_site_label_1
_geom_angle_atom_site_label_2
_geom_angle_atom_site_label_3
_geom_angle
_geom_angle_publ_flag
N3 ZN1 N2 129.99(7) y
N3 ZN1 N1 130.39(7) y
N2 ZN1 N1 99.61(7) y
N3 SI1 C21 112.76(10) y
N3 SI1 C22 113.01(10) y
C21 SI1 C22 105.61(11) y
N3 SI1 C20 109.4(1) y
C21 SI1 C20 108.56(12) y
C22 SI1 C20 107.23(12) y
N3 SI2 C24 112.14(11) y
N3 SI2 C23 112.83(11) y
C24 SI2 C23 106.72(14) y
N3 SI2 C25 109.54(10) y
C24 SI2 C25 109.77(12) y
C23 SI2 C25 105.59(11) y
C2 N1 C12 120.78(18) y
C2 N1 ZN1 121.35(14) y
C12 N1 ZN1 117.76(13) y
C4 N2 C19 120.89(18) y
C4 N2 ZN1 121.33(14) y
C19 N2 ZN1 117.74(13) y
SI2 N3 SI1 126.65(10) y
SI2 N3 ZN1 115.83(9) y
SI1 N3 ZN1 117.44(9) y
C2 C1 H1A 109.5 ?
C2 C1 H1B 109.5 ?
H1A C1 H1B 109.5 ?
C2 C1 H1C 109.5 ?
H1A C1 H1C 109.5 ?
H1B C1 H1C 109.5 ?
N1 C2 C3 123.2(2) y
N1 C2 C1 120.29(19) y
C3 C2 C1 116.52(19) y
C2 C3 C4 131.0(2) y
C2 C3 H3A 114.5 ?
C4 C3 H3A 114.5 ?
N2 C4 C3 123.45(19) y
N2 C4 C5 120.66(19) y
C3 C4 C5 115.89(19) y
C4 C5 H5A 109.5 ?
C4 C5 H5B 109.5 ?
H5A C5 H5B 109.5 ?
C4 C5 H5C 109.5 ?
H5A C5 H5C 109.5 ?
H5B C5 H5C 109.5 ?
C11 C6 C7 118.2(2) y
C11 C6 C12 119.9(2) y
C7 C6 C12 121.94(19) y
C8 C7 C6 120.6(2) y
C8 C7 H7A 119.7 ?
C6 C7 H7A 119.7 ?
C9 C8 C7 120.4(2) y
C9 C8 H8A 119.8 ?
C7 C8 H8A 119.8 ?
C10 C9 C8 119.4(2) y
C10 C9 H9A 120.3 ?
C8 C9 H9A 120.3 ?
C9 C10 C11 120.3(2) y
C9 C10 H10A 119.9 ?
C11 C10 H10A 119.9 ?
C10 C11 C6 121.1(2) y
C10 C11 H11A 119.4 ?
C6 C11 H11A 119.4 ?
N1 C12 C6 112.19(16) y
N1 C12 H12A 109.2 ?
C6 C12 H12A 109.2 ?
N1 C12 H12B 109.2 ?
C6 C12 H12B 109.2 ?
H12A C12 H12B 107.9 ?
C14 C13 C18 118.1(2) y
C14 C13 C19 120.4(2) y
C18 C13 C19 121.5(2) y
C13 C14 C15 121.1(2) y
C13 C14 H14A 119.5 ?
C15 C14 H14A 119.5 ?
C16 C15 C14 120.0(2) y
C16 C15 H15A 120 ?
C14 C15 H15A 120 ?
C15 C16 C17 120.1(2) y
C15 C16 H16A 120 ?
C17 C16 H16A 120 ?
C16 C17 C18 120.2(2) y
C16 C17 H17A 119.9 ?
C18 C17 H17A 119.9 ?
C17 C18 C13 120.5(2) y
C17 C18 H18A 119.7 ?
C13 C18 H18A 119.7 ?
N2 C19 C13 113.06(17) y
N2 C19 H19A 109 ?
C13 C19 H19A 109 ?
N2 C19 H19B 109 ?
C13 C19 H19B 109 ?
H19A C19 H19B 107.8 ?
SI1 C20 H20A 109.5 ?
SI1 C20 H20B 109.5 ?
H20A C20 H20B 109.5 ?
SI1 C20 H20C 109.5 ?
H20A C20 H20C 109.5 ?
H20B C20 H20C 109.5 ?
SI1 C21 H21A 109.5 ?
SI1 C21 H21B 109.5 ?
H21A C21 H21B 109.5 ?
SI1 C21 H21C 109.5 ?
H21A C21 H21C 109.5 ?
H21B C21 H21C 109.5 ?
SI1 C22 H22A 109.5 ?
SI1 C22 H22B 109.5 ?
H22A C22 H22B 109.5 ?
SI1 C22 H22C 109.5 ?
H22A C22 H22C 109.5 ?
H22B C22 H22C 109.5 ?
SI2 C23 H23A 109.5 ?
SI2 C23 H23B 109.5 ?
H23A C23 H23B 109.5 ?
SI2 C23 H23C 109.5 ?
H23A C23 H23C 109.5 ?
H23B C23 H23C 109.5 ?
SI2 C24 H24A 109.5 ?
SI2 C24 H24B 109.5 ?
H24A C24 H24B 109.5 ?
SI2 C24 H24C 109.5 ?
H24A C24 H24C 109.5 ?
H24B C24 H24C 109.5 ?
SI2 C25 H25A 109.5 ?
SI2 C25 H25B 109.5 ?
H25A C25 H25B 109.5 ?
SI2 C25 H25C 109.5 ?
H25A C25 H25C 109.5 ?
H25B C25 H25C 109.5 ?

loop_
_geom_bond_atom_site_label_1
_geom_bond_atom_site_label_2
_geom_bond_distance
_geom_bond_publ_flag
Zn1 N3 1.8901(16) y
Zn1 N2 1.9402(17) y
Zn1 N1 1.9421(17) y
Si1 N3 1.7136(17) y
Si1 C21 1.867(2) y
Si1 C22 1.874(2) y
Si1 C20 1.876(2) y
Si2 N3 1.7076(18) y
Si2 C24 1.865(3) y
Si2 C23 1.871(3) y
Si2 C25 1.874(2) y
N1 C2 1.334(3) y
N1 C12 1.472(3) y
N2 C4 1.329(3) y
N2 C19 1.474(3) y
C1 C2 1.513(3) y
C1 H1a 0.98 ?
C1 H1b 0.98 ?
C1 H1c 0.98 ?
C2 C3 1.405(3) y
C3 C4 1.405(3) y
C3 H3a 0.95 ?
C4 C5 1.520(3) y
C5 H5a 0.98 ?
C5 H5b 0.98 ?
C5 H5c 0.98 ?
C6 C11 1.384(3) y
C6 C7 1.391(3) y
C6 C12 1.516(3) y
C7 C8 1.385(3) y
C7 H7a 0.95 ?
C8 C9 1.378(3) y
C8 H8a 0.95 ?
C9 C10 1.376(3) y
C9 H9a 0.95 ?
C10 C11 1.382(3) y
C10 H10a 0.95 ?
C11 H11a 0.95 ?
C12 H12a 0.99 ?
C12 H12b 0.99 ?
C13 C14 1.383(3) y
C13 C18 1.396(3) y
C13 C19 1.517(3) y
C14 C15 1.389(3) y
C14 H14a 0.95 ?
C15 C16 1.369(3) y
C15 H15a 0.95 ?
C16 C17 1.374(3) y
C16 H16a 0.95 ?
C17 C18 1.387(3) y
C17 H17a 0.95 ?
C18 H18a 0.95 ?
C19 H19a 0.99 ?
C19 H19b 0.99 ?
C20 H20a 0.98 ?
C20 H20b 0.98 ?
C20 H20c 0.98 ?
C21 H21a 0.98 ?
C21 H21b 0.98 ?
C21 H21c 0.98 ?
C22 H22a 0.98 ?
C22 H22b 0.98 ?
C22 H22c 0.98 ?
C23 H23a 0.98 ?
C23 H23b 0.98 ?
C23 H23c 0.98 ?
C24 H24a 0.98 ?
C24 H24b 0.98 ?
C24 H24c 0.98 ?
C25 H25a 0.98 ?
C25 H25b 0.98 ?
C25 H25c 0.98 ?

loop_
_geom_torsion_atom_site_label_1
_geom_torsion_atom_site_label_2
_geom_torsion_atom_site_label_3
_geom_torsion_atom_site_label_4
_geom_torsion
_geom_torsion_publ_flag
N3 ZN1 N1 C2 179.92(14) y
N2 ZN1 N1 C2 0.74(17) y
N3 ZN1 N1 C12 3.70(18) y
N2 ZN1 N1 C12 -175.48(14) y
N3 ZN1 N2 C4 177.64(14) y
N1 ZN1 N2 C4 -3.18(17) y
N3 ZN1 N2 C19 -0.31(18) y
N1 ZN1 N2 C19 178.88(14) y
C24 SI2 N3 SI1 -52.54(17) y
C23 SI2 N3 SI1 68.02(16) y
C25 SI2 N3 SI1 -174.67(12) y
C24 SI2 N3 ZN1 130.72(13) y
C23 SI2 N3 ZN1 -108.72(13) y
C25 SI2 N3 ZN1 8.59(14) y
C21 SI1 N3 SI2 -46.99(16) y
C22 SI1 N3 SI2 72.70(16) y
C20 SI1 N3 SI2 -167.90(14) y
C21 SI1 N3 ZN1 129.70(11) y
C22 SI1 N3 ZN1 -110.60(12) y
C20 SI1 N3 ZN1 8.80(16) y
N2 ZN1 N3 SI2 79.46(13) y
N1 ZN1 N3 SI2 -99.48(12) y
N2 ZN1 N3 SI1 -97.59(12) y
N1 ZN1 N3 SI1 83.46(13) y
C12 N1 C2 C3 177.61(18) y
ZN1 N1 C2 C3 1.5(3) y
C12 N1 C2 C1 -4.2(3) y
ZN1 N1 C2 C1 179.73(15) y
N1 C2 C3 C4 -2.1(4) y
C1 C2 C3 C4 179.6(2) y
C19 N2 C4 C3 -178.63(18) y
ZN1 N2 C4 C3 3.5(3) y
C19 N2 C4 C5 1.0(3) y
ZN1 N2 C4 C5 -176.89(14) y
C2 C3 C4 N2 -0.8(4) y
C2 C3 C4 C5 179.6(2) y
C11 C6 C7 C8 1.4(3) y
C12 C6 C7 C8 -178.3(2) y
C6 C7 C8 C9 -0.1(3) y
C7 C8 C9 C10 -1.3(4) y
C8 C9 C10 C11 1.5(4) y
C9 C10 C11 C6 -0.2(4) y
C7 C6 C11 C10 -1.3(3) y
C12 C6 C11 C10 178.4(2) y
C2 N1 C12 C6 -102.9(2) y
ZN1 N1 C12 C6 73.33(19) y
C11 C6 C12 N1 -135.7(2) y
C7 C6 C12 N1 43.9(3) y
C18 C13 C14 C15 -0.8(3) y
C19 C13 C14 C15 -179.8(2) y
C13 C14 C15 C16 1.0(3) y
C14 C15 C16 C17 -0.4(3) y
C15 C16 C17 C18 -0.4(4) y
C16 C17 C18 C13 0.7(3) y
C14 C13 C18 C17 -0.1(3) y
C19 C13 C18 C17 179.0(2) y
C4 N2 C19 C13 -105.1(2) y
ZN1 N2 C19 C13 72.9(2) y
C14 C13 C19 N2 -131.9(2) y
C18 C13 C19 N2 49.1(3) y
